data_7119396
loop_
_publ_author_name
'Davin, Laia'
'McLellan, Ross'
'Hern\'an-G\'omez, Alberto'
'Clegg, William'
'Kennedy, Alan R.'
'Mertens, Maria'
'Stepek, Iain A.'
'Hevia, Eva'

_publ_section_title
;
 Regioselective magnesiation of N-heterocyclic molecules: securing
 insecure cyclic anions by a \b-diketiminate-magnesium clamp.
;
_journal_issue 26
_journal_name_full 'Chemical communications (Cambridge, England)'
_journal_page_first 3653
_journal_page_last 3656
_journal_paper_doi 10.1039/c6cc09675a
_journal_volume 53
_journal_year 2017
_chemical_formula_moiety 'C70 H94 Mg2 N6,C4 H8 O'
_chemical_formula_sum 'C74 H102 Mg2 N6 O'
_chemical_formula_weight 1140.23
_chemical_properties_physical ', Air-sensitive,Moisture-sensitive,Oxygen-sensitive'
_space_group_crystal_system triclinic
_space_group_IT_number 2
_space_group_name_Hall '-P 1'
_space_group_name_H-M_alt 'P -1'
_symmetry_space_group_name_Hall '-P 1'
_symmetry_space_group_name_H-M 'P -1'
_atom_sites_solution_hydrogens geom
_atom_sites_solution_primary direct
_atom_sites_solution_secondary difmap
_audit_creation_method SHELXL-2014/7
_audit_update_record
;
2016-11-28 deposited with the CCDC.
2017-01-06 downloaded from the CCDC.
;
_cell_angle_alpha 101.488(3)
_cell_angle_beta 92.550(3)
_cell_angle_gamma 93.804(3)
_cell_formula_units_Z 2
_cell_length_a 12.3525(7)
_cell_length_b 12.4080(8)
_cell_length_c 22.7369(14)
_cell_measurement_reflns_used 9965
_cell_measurement_temperature 100(2)
_cell_measurement_theta_max 25.44
_cell_measurement_theta_min 2.28
_cell_volume 3401.6(4)
_computing_cell_refinement 'Bruker APEX2'
_computing_data_collection 'Diamond GDA'
_computing_data_reduction 'Bruker APEX2'
_computing_molecular_graphics 'Bruker SHELXTL'
_computing_publication_material 'SHELXL-2014/7 and local programs'
_computing_structure_refinement 'SHELXL-2014/7 (Sheldrick, 2014)'
_computing_structure_solution SHELXT
_diffrn_ambient_temperature 100(2)
_diffrn_detector_area_resol_mean 5.814
_diffrn_measured_fraction_theta_full 0.993
_diffrn_measured_fraction_theta_max 0.989
_diffrn_measurement_device_type 'fixed-\c diffractometer with Pilatus 2M detector'
_diffrn_measurement_method 'narrow-frame \w and \f scans'
_diffrn_radiation_type synchrotron
_diffrn_radiation_wavelength 0.6889
_diffrn_reflns_av_R_equivalents 0.0635
_diffrn_reflns_av_unetI/netI 0.0974
_diffrn_reflns_Laue_measured_fraction_full 0.993
_diffrn_reflns_Laue_measured_fraction_max 0.989
_diffrn_reflns_limit_h_max 15
_diffrn_reflns_limit_h_min -15
_diffrn_reflns_limit_k_max 15
_diffrn_reflns_limit_k_min -15
_diffrn_reflns_limit_l_max 28
_diffrn_reflns_limit_l_min -28
_diffrn_reflns_number 42336
_diffrn_reflns_point_group_measured_fraction_full 0.993
_diffrn_reflns_point_group_measured_fraction_max 0.989
_diffrn_reflns_theta_full 24.415
_diffrn_reflns_theta_max 25.500
_diffrn_reflns_theta_min 1.604
_diffrn_source 'Diamond beamline I19'
_exptl_absorpt_coefficient_mu 0.079
_exptl_absorpt_correction_type none
_exptl_crystal_colour colourless
_exptl_crystal_density_diffrn 1.113
_exptl_crystal_density_method 'not measured'
_exptl_crystal_description block
_exptl_crystal_F_000 1240
_exptl_crystal_size_max 0.100
_exptl_crystal_size_mid 0.070
_exptl_crystal_size_min 0.030
_refine_diff_density_max 0.432
_refine_diff_density_min -0.388
_refine_diff_density_rms 0.056
_refine_ls_extinction_method none
_refine_ls_goodness_of_fit_ref 1.066
_refine_ls_hydrogen_treatment constr
_refine_ls_matrix_type full
_refine_ls_number_parameters 768
_refine_ls_number_reflns 13767
_refine_ls_number_restraints 0
_refine_ls_restrained_S_all 1.066
_refine_ls_R_factor_all 0.0875
_refine_ls_R_factor_gt 0.0561
_refine_ls_shift/su_max 0.001
_refine_ls_shift/su_mean 0.000
_refine_ls_structure_factor_coef Fsqd
_refine_ls_weighting_details 'w=1/[\s^2^(Fo^2^)+(0.0568P)^2^+0.3543P] where P=(Fo^2^+2Fc^2^)/3'
_refine_ls_weighting_scheme calc
_refine_ls_wR_factor_gt 0.1421
_refine_ls_wR_factor_ref 0.1595
_reflns_Friedel_coverage 0.000
_reflns_number_gt 9222
_reflns_number_total 13767
_reflns_threshold_expression 'I > 2\s(I)'
_cod_data_source_file c6cc09675a2.cif
_cod_data_source_block ewc160007
_cod_depositor_comments 'Adding full bibliography for 7119393--7119397.cif.'
_cod_database_code 7119396
_shelx_shelxl_version_number 2014/7
_shelx_space_group_comment
;
The symmetry employed for this shelxl refinement is uniquely defined
by the following loop, which should always be used as a source of
symmetry information in preference to the above space-group names.
They are only intended as comments.
;
_shelx_estimated_absorpt_t_min 0.992
_shelx_estimated_absorpt_t_max 0.998

loop_
_space_group_symop_operation_xyz
'x, y, z'
'-x, -y, -z'

loop_
_atom_site_label
_atom_site_type_symbol
_atom_site_fract_x
_atom_site_fract_y
_atom_site_fract_z
_atom_site_U_iso_or_equiv
_atom_site_adp_type
_atom_site_occupancy
_atom_site_site_symmetry_order
_atom_site_calc_flag
_atom_site_refinement_flags_posn
_atom_site_refinement_flags_adp
Mg1 Mg 0.71785(5) 0.85022(5) 0.18704(3) 0.02405(16) Uani 1 1 d . .
Mg2 Mg 0.71245(5) 0.64908(5) 0.32748(3) 0.02366(16) Uani 1 1 d . .
N1 N 0.64997(13) 1.00319(12) 0.19611(7) 0.0248(4) Uani 1 1 d . .
N2 N 0.76277(13) 0.85375(12) 0.09938(7) 0.0252(4) Uani 1 1 d . .
C1 C 0.57298(17) 1.03783(15) 0.24146(9) 0.0286(5) Uani 1 1 d . .
C2 C 0.61372(19) 1.09805(16) 0.29896(9) 0.0332(5) Uani 1 1 d . .
C3 C 0.5371(2) 1.13428(18) 0.34134(10) 0.0418(6) Uani 1 1 d . .
H3 H 0.5619 1.1771 0.3796 0.050 Uiso 1 1 calc R U
C4 C 0.4267(2) 1.10893(19) 0.32849(11) 0.0471(6) Uani 1 1 d . .
H4 H 0.3767 1.1339 0.3579 0.057 Uiso 1 1 calc R U
C5 C 0.3888(2) 1.04734(19) 0.27289(11) 0.0421(6) Uani 1 1 d . .
H5 H 0.3130 1.0290 0.2649 0.051 Uiso 1 1 calc R U
C6 C 0.46055(17) 1.01132(17) 0.22792(10) 0.0330(5) Uani 1 1 d . .
C7 C 0.73523(19) 1.12468(16) 0.31488(10) 0.0358(5) Uani 1 1 d . .
H7 H 0.7740 1.0645 0.2905 0.043 Uiso 1 1 calc R U
C8 C 0.7783(2) 1.23359(17) 0.29910(11) 0.0412(6) Uani 1 1 d . .
H8A H 0.7716 1.2273 0.2554 0.062 Uiso 1 1 calc R U
H8B H 0.8548 1.2497 0.3133 0.062 Uiso 1 1 calc R U
H8C H 0.7359 1.2933 0.3185 0.062 Uiso 1 1 calc R U
C9 C 0.7667(2) 1.12805(18) 0.38166(10) 0.0466(6) Uani 1 1 d . .
H9A H 0.7393 1.1933 0.4065 0.070 Uiso 1 1 calc R U
H9B H 0.8460 1.1316 0.3877 0.070 Uiso 1 1 calc R U
H9C H 0.7348 1.0614 0.3932 0.070 Uiso 1 1 calc R U
C10 C 0.41482(18) 0.94719(18) 0.16641(11) 0.0389(5) Uani 1 1 d . .
H10 H 0.4764 0.9340 0.1394 0.047 Uiso 1 1 calc R U
C11 C 0.3323(2) 1.0124(2) 0.13758(13) 0.0566(7) Uani 1 1 d . .
H11A H 0.2683 1.0205 0.1616 0.085 Uiso 1 1 calc R U
H11B H 0.3103 0.9726 0.0967 0.085 Uiso 1 1 calc R U
H11C H 0.3660 1.0855 0.1362 0.085 Uiso 1 1 calc R U
C12 C 0.3589(2) 0.83418(19) 0.17090(12) 0.0466(6) Uani 1 1 d . .
H12A H 0.4099 0.7930 0.1903 0.070 Uiso 1 1 calc R U
H12B H 0.3364 0.7923 0.1305 0.070 Uiso 1 1 calc R U
H12C H 0.2950 0.8456 0.1948 0.070 Uiso 1 1 calc R U
C13 C 0.61385(18) 1.17768(16) 0.16410(10) 0.0327(5) Uani 1 1 d . .
H13A H 0.5397 1.1601 0.1459 0.049 Uiso 1 1 calc R U
H13B H 0.6533 1.2282 0.1430 0.049 Uiso 1 1 calc R U
H13C H 0.6111 1.2128 0.2066 0.049 Uiso 1 1 calc R U
C14 C 0.67197(16) 1.07208(15) 0.15913(9) 0.0257(4) Uani 1 1 d . .
C15 C 0.74299(16) 1.05107(15) 0.11117(9) 0.0275(4) Uani 1 1 d . .
H15 H 0.7704 1.1145 0.0975 0.033 Uiso 1 1 calc R U
C16 C 0.77865(16) 0.95050(15) 0.08102(9) 0.0259(4) Uani 1 1 d . .
C17 C 0.83403(18) 0.95345(17) 0.02317(9) 0.0337(5) Uani 1 1 d . .
H17A H 0.9061 0.9256 0.0257 0.050 Uiso 1 1 calc R U
H17B H 0.8415 1.0295 0.0171 0.050 Uiso 1 1 calc R U
H17C H 0.7902 0.9071 -0.0107 0.050 Uiso 1 1 calc R U
C18 C 0.76795(16) 0.75315(15) 0.05451(9) 0.0257(4) Uani 1 1 d . .
C19 C 0.86473(17) 0.69840(16) 0.04624(9) 0.0301(5) Uani 1 1 d . .
C20 C 0.86224(19) 0.59861(17) 0.00367(10) 0.0369(5) Uani 1 1 d . .
H20 H 0.9265 0.5606 -0.0016 0.044 Uiso 1 1 calc R U
C21 C 0.76816(19) 0.55461(17) -0.03069(10) 0.0365(5) Uani 1 1 d . .
H21 H 0.7684 0.4879 -0.0596 0.044 Uiso 1 1 calc R U
C22 C 0.67346(18) 0.60914(16) -0.02236(9) 0.0330(5) Uani 1 1 d . .
H22 H 0.6092 0.5789 -0.0460 0.040 Uiso 1 1 calc R U
C23 C 0.67059(17) 0.70786(15) 0.02015(9) 0.0289(5) Uani 1 1 d . .
C24 C 0.97139(17) 0.74275(17) 0.08237(10) 0.0356(5) Uani 1 1 d . .
H24 H 0.9622 0.8198 0.1040 0.043 Uiso 1 1 calc R U
C25 C 1.06847(19) 0.7471(2) 0.04205(12) 0.0475(6) Uani 1 1 d . .
H25A H 1.0846 0.6719 0.0239 0.071 Uiso 1 1 calc R U
H25B H 1.1323 0.7853 0.0664 0.071 Uiso 1 1 calc R U
H25C H 1.0500 0.7869 0.0103 0.071 Uiso 1 1 calc R U
C26 C 0.9961(2) 0.67338(19) 0.13020(11) 0.0464(6) Uani 1 1 d . .
H26A H 0.9350 0.6730 0.1562 0.070 Uiso 1 1 calc R U
H26B H 1.0622 0.7056 0.1545 0.070 Uiso 1 1 calc R U
H26C H 1.0068 0.5976 0.1101 0.070 Uiso 1 1 calc R U
C27 C 0.56343(17) 0.76264(16) 0.02893(10) 0.0324(5) Uani 1 1 d . .
H27 H 0.5668 0.8069 0.0709 0.039 Uiso 1 1 calc R U
C28 C 0.5480(2) 0.84237(19) -0.01391(12) 0.0493(6) Uani 1 1 d . .
H28A H 0.6053 0.9028 -0.0047 0.074 Uiso 1 1 calc R U
H28B H 0.4769 0.8725 -0.0089 0.074 Uiso 1 1 calc R U
H28C H 0.5521 0.8028 -0.0555 0.074 Uiso 1 1 calc R U
C29 C 0.46387(19) 0.67914(19) 0.02167(12) 0.0451(6) Uani 1 1 d . .
H29A H 0.4549 0.6385 -0.0201 0.068 Uiso 1 1 calc R U
H29B H 0.3988 0.7183 0.0320 0.068 Uiso 1 1 calc R U
H29C H 0.4744 0.6273 0.0484 0.068 Uiso 1 1 calc R U
N3 N 0.56784(13) 0.58000(12) 0.35471(7) 0.0244(4) Uani 1 1 d . .
N4 N 0.80133(13) 0.60076(12) 0.39675(7) 0.0243(4) Uani 1 1 d . .
C30 C 0.46856(15) 0.61854(15) 0.33290(9) 0.0257(4) Uani 1 1 d . .
C31 C 0.44049(16) 0.72498(15) 0.36122(9) 0.0272(4) Uani 1 1 d . .
C32 C 0.35084(17) 0.76838(17) 0.33734(10) 0.0342(5) Uani 1 1 d . .
H32 H 0.3318 0.8399 0.3554 0.041 Uiso 1 1 calc R U
C33 C 0.28940(18) 0.70848(17) 0.28765(11) 0.0367(5) Uani 1 1 d . .
H33 H 0.2283 0.7387 0.2721 0.044 Uiso 1 1 calc R U
C34 C 0.31703(17) 0.60413(17) 0.26039(10) 0.0356(5) Uani 1 1 d . .
H34 H 0.2741 0.5640 0.2264 0.043 Uiso 1 1 calc R U
C35 C 0.40708(16) 0.55660(16) 0.28198(10) 0.0306(5) Uani 1 1 d . .
C36 C 0.50457(18) 0.78999(15) 0.41764(9) 0.0317(5) Uani 1 1 d . .
H36 H 0.5803 0.7661 0.4161 0.038 Uiso 1 1 calc R U
C37 C 0.4581(2) 0.7625(2) 0.47478(11) 0.0514(7) Uani 1 1 d . .
H37A H 0.3836 0.7850 0.4778 0.077 Uiso 1 1 calc R U
H37B H 0.5032 0.8021 0.5100 0.077 Uiso 1 1 calc R U
H37C H 0.4578 0.6829 0.4730 0.077 Uiso 1 1 calc R U
C38 C 0.5126(2) 0.91548(17) 0.42102(11) 0.0402(5) Uani 1 1 d . .
H38A H 0.5368 0.9312 0.3829 0.060 Uiso 1 1 calc R U
H38B H 0.5650 0.9514 0.4538 0.060 Uiso 1 1 calc R U
H38C H 0.4411 0.9436 0.4285 0.060 Uiso 1 1 calc R U
C39 C 0.43299(19) 0.44115(18) 0.24966(10) 0.0400(5) Uani 1 1 d . .
H39 H 0.5051 0.4251 0.2663 0.048 Uiso 1 1 calc R U
C40 C 0.3464(2) 0.35082(18) 0.25972(12) 0.0549(7) Uani 1 1 d . .
H40A H 0.3403 0.3551 0.3029 0.082 Uiso 1 1 calc R U
H40B H 0.3683 0.2779 0.2412 0.082 Uiso 1 1 calc R U
H40C H 0.2759 0.3625 0.2414 0.082 Uiso 1 1 calc R U
C41 C 0.4391(2) 0.4329(2) 0.18162(11) 0.0454(6) Uani 1 1 d . .
H41A H 0.3662 0.4363 0.1635 0.068 Uiso 1 1 calc R U
H41B H 0.4680 0.3630 0.1637 0.068 Uiso 1 1 calc R U
H41C H 0.4869 0.4944 0.1742 0.068 Uiso 1 1 calc R U
C42 C 0.45740(17) 0.45499(17) 0.40665(10) 0.0351(5) Uani 1 1 d . .
H42A H 0.3968 0.4890 0.3901 0.053 Uiso 1 1 calc R U
H42B H 0.4555 0.4680 0.4505 0.053 Uiso 1 1 calc R U
H42C H 0.4511 0.3754 0.3902 0.053 Uiso 1 1 calc R U
C43 C 0.56470(16) 0.50571(15) 0.38971(9) 0.0270(4) Uani 1 1 d . .
C44 C 0.65886(17) 0.46883(15) 0.41533(9) 0.0284(5) Uani 1 1 d . .
H44 H 0.6473 0.4029 0.4302 0.034 Uiso 1 1 calc R U
C45 C 0.76660(17) 0.51557(15) 0.42188(9) 0.0265(4) Uani 1 1 d . .
C46 C 0.84641(18) 0.46471(16) 0.45930(10) 0.0331(5) Uani 1 1 d . .
H46A H 0.8972 0.4242 0.4329 0.050 Uiso 1 1 calc R U
H46B H 0.8065 0.4140 0.4801 0.050 Uiso 1 1 calc R U
H46C H 0.8870 0.5232 0.4890 0.050 Uiso 1 1 calc R U
C47 C 0.90432(16) 0.66028(15) 0.42069(9) 0.0252(4) Uani 1 1 d . .
C48 C 0.90322(17) 0.75038(15) 0.47082(9) 0.0279(4) Uani 1 1 d . .
C49 C 1.00231(17) 0.81057(16) 0.49241(9) 0.0316(5) Uani 1 1 d . .
H49 H 1.0033 0.8704 0.5259 0.038 Uiso 1 1 calc R U
C50 C 1.09850(18) 0.78441(17) 0.46590(10) 0.0337(5) Uani 1 1 d . .
H50 H 1.1645 0.8264 0.4810 0.040 Uiso 1 1 calc R U
C51 C 1.09843(17) 0.69658(16) 0.41705(9) 0.0318(5) Uani 1 1 d . .
H51 H 1.1647 0.6795 0.3989 0.038 Uiso 1 1 calc R U
C52 C 1.00227(16) 0.63300(15) 0.39419(9) 0.0271(4) Uani 1 1 d . .
C53 C 0.79792(18) 0.78135(16) 0.50062(10) 0.0339(5) Uani 1 1 d . .
H53 H 0.7363 0.7494 0.4709 0.041 Uiso 1 1 calc R U
C54 C 0.7885(2) 0.90694(17) 0.51718(10) 0.0401(5) Uani 1 1 d . .
H54A H 0.8441 0.9401 0.5489 0.060 Uiso 1 1 calc R U
H54B H 0.7163 0.9215 0.5316 0.060 Uiso 1 1 calc R U
H54C H 0.7993 0.9390 0.4816 0.060 Uiso 1 1 calc R U
C55 C 0.7841(2) 0.7303(2) 0.55629(12) 0.0536(7) Uani 1 1 d . .
H55A H 0.7867 0.6501 0.5449 0.080 Uiso 1 1 calc R U
H55B H 0.7140 0.7475 0.5729 0.080 Uiso 1 1 calc R U
H55C H 0.8429 0.7607 0.5866 0.080 Uiso 1 1 calc R U
C56 C 1.00467(17) 0.53881(16) 0.33998(9) 0.0317(5) Uani 1 1 d . .
H56 H 0.9346 0.4923 0.3369 0.038 Uiso 1 1 calc R U
C57 C 1.01155(18) 0.58496(18) 0.28183(10) 0.0360(5) Uani 1 1 d . .
H57A H 0.9494 0.6285 0.2776 0.054 Uiso 1 1 calc R U
H57B H 1.0105 0.5237 0.2471 0.054 Uiso 1 1 calc R U
H57C H 1.0792 0.6319 0.2839 0.054 Uiso 1 1 calc R U
C58 C 1.0979(2) 0.4642(2) 0.34585(11) 0.0465(6) Uani 1 1 d . .
H58A H 1.1679 0.5071 0.3472 0.070 Uiso 1 1 calc R U
H58B H 1.0930 0.4025 0.3112 0.070 Uiso 1 1 calc R U
H58C H 1.0922 0.4355 0.3829 0.070 Uiso 1 1 calc R U
N5 N 0.85446(13) 0.87886(12) 0.24953(7) 0.0264(4) Uani 1 1 d . .
C59 C 0.94958(17) 0.91630(16) 0.22966(10) 0.0324(5) Uani 1 1 d . .
H59 H 0.9484 0.9298 0.1900 0.039 Uiso 1 1 calc R U
C60 C 1.04674(18) 0.93587(18) 0.26293(10) 0.0364(5) Uani 1 1 d . .
H60 H 1.1109 0.9614 0.2468 0.044 Uiso 1 1 calc R U
C61 C 1.04790(18) 0.91675(17) 0.32180(10) 0.0362(5) Uani 1 1 d . .
H61 H 1.1138 0.9277 0.3462 0.043 Uiso 1 1 calc R U
C62 C 0.95277(17) 0.88207(15) 0.34373(10) 0.0315(5) Uani 1 1 d . .
H62 H 0.9535 0.8704 0.3838 0.038 Uiso 1 1 calc R U
C63 C 0.85307(16) 0.86321(14) 0.30806(9) 0.0249(4) Uani 1 1 d . .
C64 C 0.75202(16) 0.82815(15) 0.33142(9) 0.0269(4) Uani 1 1 d . .
H64A H 0.6919 0.8552 0.3095 0.032 Uiso 1 1 calc R U
H64B H 0.7521 0.8663 0.3740 0.032 Uiso 1 1 calc R U
N6 N 0.71911(13) 0.56462(12) 0.23651(7) 0.0267(4) Uani 1 1 d . .
C65 C 0.77405(17) 0.47149(15) 0.22890(10) 0.0309(5) Uani 1 1 d . .
H65 H 0.7986 0.4476 0.2640 0.037 Uiso 1 1 calc R U
C66 C 0.79672(18) 0.40945(16) 0.17413(10) 0.0352(5) Uani 1 1 d . .
H66 H 0.8366 0.3459 0.1715 0.042 Uiso 1 1 calc R U
C67 C 0.75846(19) 0.44405(16) 0.12228(10) 0.0363(5) Uani 1 1 d . .
H67 H 0.7720 0.4039 0.0835 0.044 Uiso 1 1 calc R U
C68 C 0.70138(18) 0.53632(15) 0.12817(9) 0.0320(5) Uani 1 1 d . .
H68 H 0.6751 0.5591 0.0931 0.038 Uiso 1 1 calc R U
C69 C 0.68056(16) 0.59891(14) 0.18584(9) 0.0249(4) Uani 1 1 d . .
C70 C 0.61994(16) 0.69655(15) 0.19163(9) 0.0276(4) Uani 1 1 d . .
H70A H 0.5851 0.7074 0.2305 0.033 Uiso 1 1 calc R U
H70B H 0.5613 0.6833 0.1593 0.033 Uiso 1 1 calc R U
O1 O 1.02788(16) 0.30395(14) 0.20049(8) 0.0588(5) Uani 1 1 d . .
C71 C 1.0795(2) 0.3385(2) 0.15062(12) 0.0494(6) Uani 1 1 d . .
H71A H 1.1348 0.4005 0.1655 0.059 Uiso 1 1 calc R U
H71B H 1.0249 0.3626 0.1237 0.059 Uiso 1 1 calc R U
C72 C 1.1319(2) 0.23968(19) 0.11769(12) 0.0499(6) Uani 1 1 d . .
H72A H 1.2070 0.2372 0.1341 0.060 Uiso 1 1 calc R U
H72B H 1.1330 0.2394 0.0741 0.060 Uiso 1 1 calc R U
C73 C 1.0576(2) 0.1442(2) 0.12953(12) 0.0520(7) Uani 1 1 d . .
H73A H 0.9913 0.1307 0.1022 0.062 Uiso 1 1 calc R U
H73B H 1.0956 0.0755 0.1255 0.062 Uiso 1 1 calc R U
C74 C 1.0317(2) 0.1876(2) 0.19398(13) 0.0577(7) Uani 1 1 d . .
H74A H 0.9608 0.1537 0.2025 0.069 Uiso 1 1 calc R U
H74B H 1.0885 0.1706 0.2221 0.069 Uiso 1 1 calc R U

loop_
_atom_site_aniso_label
_atom_site_aniso_U_11
_atom_site_aniso_U_22
_atom_site_aniso_U_33
_atom_site_aniso_U_23
_atom_site_aniso_U_13
_atom_site_aniso_U_12
Mg1 0.0248(4) 0.0209(3) 0.0277(4) 0.0071(3) 0.0025(3) 0.0029(3)
Mg2 0.0235(4) 0.0208(3) 0.0279(4) 0.0073(3) 0.0022(3) 0.0031(3)
N1 0.0260(9) 0.0232(8) 0.0257(9) 0.0057(7) 0.0028(7) 0.0035(7)
N2 0.0263(9) 0.0228(8) 0.0270(9) 0.0060(7) 0.0010(7) 0.0025(7)
C1 0.0331(12) 0.0226(9) 0.0340(12) 0.0111(8) 0.0078(9) 0.0096(8)
C2 0.0458(14) 0.0226(10) 0.0345(12) 0.0098(9) 0.0082(10) 0.0113(9)
C3 0.0626(17) 0.0310(11) 0.0345(13) 0.0068(9) 0.0131(12) 0.0158(11)
C4 0.0572(17) 0.0410(13) 0.0500(16) 0.0148(12) 0.0250(13) 0.0223(12)
C5 0.0355(13) 0.0422(13) 0.0558(16) 0.0208(12) 0.0172(11) 0.0122(10)
C6 0.0317(12) 0.0332(11) 0.0385(13) 0.0138(9) 0.0084(10) 0.0096(9)
C7 0.0498(14) 0.0252(10) 0.0307(12) -0.0002(9) -0.0010(10) 0.0105(10)
C8 0.0493(15) 0.0350(12) 0.0397(13) 0.0080(10) 0.0018(11) 0.0046(10)
C9 0.0705(18) 0.0318(12) 0.0365(13) 0.0073(10) -0.0066(12) 0.0033(11)
C10 0.0244(12) 0.0474(13) 0.0469(14) 0.0140(11) 0.0053(10) 0.0027(10)
C11 0.0437(16) 0.0624(17) 0.0701(19) 0.0336(15) -0.0072(14) -0.0032(13)
C12 0.0372(14) 0.0462(14) 0.0573(16) 0.0119(12) 0.0051(12) 0.0033(11)
C13 0.0378(13) 0.0256(10) 0.0367(12) 0.0098(9) 0.0016(10) 0.0069(9)
C14 0.0247(10) 0.0215(9) 0.0304(11) 0.0057(8) -0.0029(9) -0.0004(8)
C15 0.0293(11) 0.0218(9) 0.0326(11) 0.0090(8) 0.0034(9) -0.0016(8)
C16 0.0247(11) 0.0256(10) 0.0271(11) 0.0066(8) -0.0009(8) -0.0020(8)
C17 0.0406(13) 0.0295(10) 0.0334(12) 0.0111(9) 0.0091(10) 0.0017(9)
C18 0.0309(11) 0.0214(9) 0.0257(11) 0.0063(8) 0.0052(9) 0.0021(8)
C19 0.0342(12) 0.0260(10) 0.0317(12) 0.0082(9) 0.0057(9) 0.0051(9)
C20 0.0403(13) 0.0305(11) 0.0417(13) 0.0065(9) 0.0108(11) 0.0129(10)
C21 0.0474(14) 0.0268(10) 0.0331(12) 0.0000(9) 0.0065(11) 0.0037(10)
C22 0.0400(13) 0.0283(10) 0.0298(12) 0.0045(9) 0.0009(10) 0.0003(9)
C23 0.0350(12) 0.0249(10) 0.0281(11) 0.0083(8) 0.0031(9) 0.0015(8)
C24 0.0319(12) 0.0327(11) 0.0425(13) 0.0066(10) 0.0028(10) 0.0071(9)
C25 0.0341(13) 0.0467(14) 0.0613(17) 0.0080(12) 0.0091(12) 0.0049(11)
C26 0.0470(15) 0.0421(13) 0.0501(15) 0.0102(11) -0.0060(12) 0.0078(11)
C27 0.0318(12) 0.0312(11) 0.0324(12) 0.0025(9) -0.0037(9) 0.0035(9)
C28 0.0468(15) 0.0448(14) 0.0599(17) 0.0189(12) -0.0067(13) 0.0100(11)
C29 0.0330(13) 0.0466(13) 0.0537(15) 0.0070(11) -0.0005(11) -0.0005(10)
N3 0.0246(9) 0.0215(8) 0.0279(9) 0.0058(7) 0.0021(7) 0.0045(6)
N4 0.0251(9) 0.0206(8) 0.0284(9) 0.0070(7) 0.0015(7) 0.0039(6)
C30 0.0200(10) 0.0270(10) 0.0338(11) 0.0127(8) 0.0078(8) 0.0041(8)
C31 0.0258(11) 0.0254(10) 0.0336(12) 0.0113(8) 0.0089(9) 0.0043(8)
C32 0.0292(12) 0.0269(10) 0.0499(14) 0.0130(10) 0.0079(10) 0.0068(9)
C33 0.0235(11) 0.0364(12) 0.0550(15) 0.0202(11) 0.0026(10) 0.0045(9)
C34 0.0261(12) 0.0370(12) 0.0442(14) 0.0112(10) -0.0031(10) 0.0002(9)
C35 0.0229(11) 0.0318(11) 0.0385(12) 0.0097(9) 0.0037(9) 0.0029(8)
C36 0.0340(12) 0.0249(10) 0.0372(12) 0.0052(9) 0.0097(10) 0.0073(9)
C37 0.0639(18) 0.0493(14) 0.0418(15) 0.0116(12) 0.0115(13) -0.0029(13)
C38 0.0470(14) 0.0293(11) 0.0436(14) 0.0030(10) 0.0094(11) 0.0075(10)
C39 0.0330(13) 0.0410(12) 0.0422(14) -0.0019(10) -0.0057(10) 0.0123(10)
C40 0.090(2) 0.0289(12) 0.0453(15) 0.0074(11) -0.0012(14) 0.0047(13)
C41 0.0349(13) 0.0462(13) 0.0487(15) -0.0042(11) 0.0080(11) -0.0050(10)
C42 0.0315(12) 0.0386(12) 0.0380(13) 0.0154(10) 0.0040(10) -0.0008(9)
C43 0.0295(11) 0.0212(9) 0.0299(11) 0.0040(8) 0.0046(9) 0.0016(8)
C44 0.0331(12) 0.0217(9) 0.0330(11) 0.0109(8) 0.0026(9) 0.0032(8)
C45 0.0333(11) 0.0205(9) 0.0265(11) 0.0054(8) 0.0023(9) 0.0063(8)
C46 0.0364(12) 0.0259(10) 0.0407(13) 0.0148(9) 0.0001(10) 0.0060(9)
C47 0.0292(11) 0.0221(9) 0.0270(11) 0.0107(8) 0.0005(9) 0.0056(8)
C48 0.0324(11) 0.0242(10) 0.0293(11) 0.0095(8) 0.0006(9) 0.0066(8)
C49 0.0373(13) 0.0266(10) 0.0298(11) 0.0055(8) -0.0067(10) 0.0021(9)
C50 0.0296(12) 0.0334(11) 0.0388(13) 0.0120(10) -0.0060(10) -0.0007(9)
C51 0.0262(11) 0.0366(11) 0.0354(12) 0.0129(9) 0.0020(9) 0.0058(9)
C52 0.0277(11) 0.0276(10) 0.0278(11) 0.0088(8) 0.0006(9) 0.0067(8)
C53 0.0362(12) 0.0291(11) 0.0359(12) 0.0026(9) 0.0053(10) 0.0078(9)
C54 0.0508(15) 0.0335(12) 0.0356(13) 0.0031(10) 0.0037(11) 0.0122(10)
C55 0.0684(19) 0.0462(14) 0.0545(16) 0.0187(12) 0.0303(14) 0.0203(13)
C56 0.0281(11) 0.0317(11) 0.0359(12) 0.0058(9) 0.0044(9) 0.0095(9)
C57 0.0309(12) 0.0431(12) 0.0331(12) 0.0057(10) 0.0022(10) 0.0018(10)
C58 0.0461(15) 0.0483(14) 0.0439(14) 0.0015(11) 0.0010(12) 0.0207(11)
N5 0.0284(9) 0.0234(8) 0.0283(9) 0.0065(7) 0.0015(7) 0.0031(7)
C59 0.0332(12) 0.0339(11) 0.0302(12) 0.0072(9) 0.0051(9) -0.0010(9)
C60 0.0274(12) 0.0409(12) 0.0403(13) 0.0085(10) 0.0035(10) -0.0026(9)
C61 0.0288(12) 0.0334(11) 0.0444(14) 0.0066(10) -0.0081(10) -0.0004(9)
C62 0.0376(13) 0.0253(10) 0.0320(12) 0.0084(9) -0.0046(10) 0.0013(9)
C63 0.0323(11) 0.0149(9) 0.0283(11) 0.0047(8) 0.0019(9) 0.0056(8)
C64 0.0323(11) 0.0221(9) 0.0271(11) 0.0058(8) 0.0018(9) 0.0037(8)
N6 0.0272(9) 0.0225(8) 0.0304(9) 0.0064(7) 0.0002(7) 0.0000(7)
C65 0.0291(11) 0.0245(10) 0.0388(13) 0.0060(9) -0.0023(9) 0.0037(8)
C66 0.0323(12) 0.0244(10) 0.0474(14) 0.0025(9) 0.0031(10) 0.0054(9)
C67 0.0417(13) 0.0288(11) 0.0357(13) 0.0002(9) 0.0094(10) -0.0011(9)
C68 0.0406(13) 0.0258(10) 0.0291(11) 0.0066(8) 0.0014(10) -0.0030(9)
C69 0.0244(10) 0.0209(9) 0.0295(11) 0.0069(8) 0.0020(8) -0.0033(8)
C70 0.0290(11) 0.0254(10) 0.0288(11) 0.0078(8) -0.0010(9) -0.0007(8)
O1 0.0755(14) 0.0504(10) 0.0542(11) 0.0110(9) 0.0174(10) 0.0204(9)
C71 0.0493(16) 0.0433(13) 0.0571(17) 0.0106(12) 0.0135(13) 0.0060(11)
C72 0.0517(16) 0.0474(14) 0.0500(16) 0.0064(12) 0.0091(13) 0.0065(12)
C73 0.0458(15) 0.0418(14) 0.0648(18) 0.0028(12) -0.0003(13) 0.0040(11)
C74 0.0662(19) 0.0464(15) 0.0671(19) 0.0203(13) 0.0176(15) 0.0161(13)

loop_
_atom_type_symbol
_atom_type_description
_atom_type_scat_dispersion_real
_atom_type_scat_dispersion_imag
_atom_type_scat_source
C C 0.0030 0.0010 'International Tables Vol C Tables 4.2.6.8 and 6.1.1.4'
H H 0.0000 0.0000 'International Tables Vol C Tables 4.2.6.8 and 6.1.1.4'
Mg Mg 0.0486 0.0363 'International Tables Vol C Tables 4.2.6.8 and 6.1.1.4'
N N 0.0060 0.0030 'International Tables Vol C Tables 4.2.6.8 and 6.1.1.4'
O O 0.0106 0.0060 'International Tables Vol C Tables 4.2.6.8 and 6.1.1.4'

loop_
_geom_angle_atom_site_label_1
_geom_angle_atom_site_label_2
_geom_angle_atom_site_label_3
_geom_angle
N1 Mg1 N2 92.44(6)
N1 Mg1 N5 105.00(6)
N1 Mg1 C70 122.28(7)
N2 Mg1 N5 111.80(7)
N2 Mg1 C70 112.21(7)
N5 Mg1 C70 111.61(7)
N3 Mg2 N4 90.56(6)
N3 Mg2 C64 125.19(7)
N3 Mg2 N6 103.42(6)
N4 Mg2 C64 109.11(7)
N4 Mg2 N6 120.86(7)
C64 Mg2 N6 108.08(7)
Mg1 N1 C1 121.75(12)
Mg1 N1 C14 121.86(14)
C1 N1 C14 116.35(16)
Mg1 N2 C16 120.84(13)
Mg1 N2 C18 121.70(11)
C16 N2 C18 117.21(16)
N1 C1 C2 118.58(18)
N1 C1 C6 119.96(18)
C2 C1 C6 121.5(2)
C1 C2 C3 117.4(2)
C1 C2 C7 122.12(19)
C3 C2 C7 120.4(2)
C2 C3 H3 119.2
C2 C3 C4 121.5(2)
H3 C3 C4 119.2
C3 C4 H4 119.9
C3 C4 C5 120.1(2)
H4 C4 C5 119.9
C4 C5 H5 119.4
C4 C5 C6 121.3(2)
H5 C5 C6 119.4
C1 C6 C5 118.1(2)
C1 C6 C10 122.42(19)
C5 C6 C10 119.5(2)
C2 C7 H7 107.3
C2 C7 C8 112.86(18)
C2 C7 C9 113.1(2)
H7 C7 C8 107.3
H7 C7 C9 107.3
C8 C7 C9 108.58(17)
C7 C8 H8A 109.5
C7 C8 H8B 109.5
C7 C8 H8C 109.5
H8A C8 H8B 109.5
H8A C8 H8C 109.5
H8B C8 H8C 109.5
C7 C9 H9A 109.5
C7 C9 H9B 109.5
C7 C9 H9C 109.5
H9A C9 H9B 109.5
H9A C9 H9C 109.5
H9B C9 H9C 109.5
C6 C10 H10 108.3
C6 C10 C11 111.5(2)
C6 C10 C12 111.35(19)
H10 C10 C11 108.3
H10 C10 C12 108.3
C11 C10 C12 108.83(19)
C10 C11 H11A 109.5
C10 C11 H11B 109.5
C10 C11 H11C 109.5
H11A C11 H11B 109.5
H11A C11 H11C 109.5
H11B C11 H11C 109.5
C10 C12 H12A 109.5
C10 C12 H12B 109.5
C10 C12 H12C 109.5
H12A C12 H12B 109.5
H12A C12 H12C 109.5
H12B C12 H12C 109.5
H13A C13 H13B 109.5
H13A C13 H13C 109.5
H13A C13 C14 109.5
H13B C13 H13C 109.5
H13B C13 C14 109.5
H13C C13 C14 109.5
N1 C14 C13 120.04(18)
N1 C14 C15 124.39(18)
C13 C14 C15 115.45(17)
C14 C15 H15 115.1
C14 C15 C16 129.72(17)
H15 C15 C16 115.1
N2 C16 C15 124.21(18)
N2 C16 C17 119.65(17)
C15 C16 C17 116.09(16)
C16 C17 H17A 109.5
C16 C17 H17B 109.5
C16 C17 H17C 109.5
H17A C17 H17B 109.5
H17A C17 H17C 109.5
H17B C17 H17C 109.5
N2 C18 C19 121.94(17)
N2 C18 C23 117.78(18)
C19 C18 C23 120.23(17)
C18 C19 C20 118.68(19)
C18 C19 C24 122.44(18)
C20 C19 C24 118.87(19)
C19 C20 H20 119.2
C19 C20 C21 121.5(2)
H20 C20 C21 119.2
C20 C21 H21 120.3
C20 C21 C22 119.38(19)
H21 C21 C22 120.3
C21 C22 H22 119.2
C21 C22 C23 121.6(2)
H22 C22 C23 119.2
C18 C23 C22 118.55(19)
C18 C23 C27 121.92(17)
C22 C23 C27 119.52(18)
C19 C24 H24 107.8
C19 C24 C25 112.61(19)
C19 C24 C26 110.58(17)
H24 C24 C25 107.8
H24 C24 C26 107.8
C25 C24 C26 110.2(2)
C24 C25 H25A 109.5
C24 C25 H25B 109.5
C24 C25 H25C 109.5
H25A C25 H25B 109.5
H25A C25 H25C 109.5
H25B C25 H25C 109.5
C24 C26 H26A 109.5
C24 C26 H26B 109.5
C24 C26 H26C 109.5
H26A C26 H26B 109.5
H26A C26 H26C 109.5
H26B C26 H26C 109.5
C23 C27 H27 107.5
C23 C27 C28 111.52(19)
C23 C27 C29 113.04(17)
H27 C27 C28 107.5
H27 C27 C29 107.5
C28 C27 C29 109.49(19)
C27 C28 H28A 109.5
C27 C28 H28B 109.5
C27 C28 H28C 109.5
H28A C28 H28B 109.5
H28A C28 H28C 109.5
H28B C28 H28C 109.5
C27 C29 H29A 109.5
C27 C29 H29B 109.5
C27 C29 H29C 109.5
H29A C29 H29B 109.5
H29A C29 H29C 109.5
H29B C29 H29C 109.5
Mg2 N3 C30 115.53(11)
Mg2 N3 C43 123.73(13)
C30 N3 C43 120.74(16)
Mg2 N4 C45 122.68(13)
Mg2 N4 C47 120.19(11)
C45 N4 C47 117.12(15)
N3 C30 C31 117.56(17)
N3 C30 C35 121.00(17)
C31 C30 C35 121.21(18)
C30 C31 C32 118.64(18)
C30 C31 C36 121.10(17)
C32 C31 C36 120.24(18)
C31 C32 H32 119.6
C31 C32 C33 120.9(2)
H32 C32 C33 119.6
C32 C33 H33 119.9
C32 C33 C34 120.2(2)
H33 C33 C34 119.9
C33 C34 H34 119.2
C33 C34 C35 121.6(2)
H34 C34 C35 119.2
C30 C35 C34 117.55(19)
C30 C35 C39 123.63(18)
C34 C35 C39 118.83(18)
C31 C36 H36 107.2
C31 C36 C37 111.31(18)
C31 C36 C38 113.21(17)
H36 C36 C37 107.2
H36 C36 C38 107.2
C37 C36 C38 110.52(18)
C36 C37 H37A 109.5
C36 C37 H37B 109.5
C36 C37 H37C 109.5
H37A C37 H37B 109.5
H37A C37 H37C 109.5
H37B C37 H37C 109.5
C36 C38 H38A 109.5
C36 C38 H38B 109.5
C36 C38 H38C 109.5
H38A C38 H38B 109.5
H38A C38 H38C 109.5
H38B C38 H38C 109.5
C35 C39 H39 108.4
C35 C39 C40 111.64(19)
C35 C39 C41 112.02(19)
H39 C39 C40 108.4
H39 C39 C41 108.4
C40 C39 C41 107.97(18)
C39 C40 H40A 109.5
C39 C40 H40B 109.5
C39 C40 H40C 109.5
H40A C40 H40B 109.5
H40A C40 H40C 109.5
H40B C40 H40C 109.5
C39 C41 H41A 109.5
C39 C41 H41B 109.5
C39 C41 H41C 109.5
H41A C41 H41B 109.5
H41A C41 H41C 109.5
H41B C41 H41C 109.5
H42A C42 H42B 109.5
H42A C42 H42C 109.5
H42A C42 C43 109.5
H42B C42 H42C 109.5
H42B C42 C43 109.5
H42C C42 C43 109.5
N3 C43 C42 121.84(18)
N3 C43 C44 123.69(18)
C42 C43 C44 114.46(17)
C43 C44 H44 115.3
C43 C44 C45 129.46(17)
H44 C44 C45 115.3
N4 C45 C44 123.70(17)
N4 C45 C46 119.81(17)
C44 C45 C46 116.49(16)
C45 C46 H46A 109.5
C45 C46 H46B 109.5
C45 C46 H46C 109.5
H46A C46 H46B 109.5
H46A C46 H46C 109.5
H46B C46 H46C 109.5
N4 C47 C48 118.18(17)
N4 C47 C52 121.23(17)
C48 C47 C52 120.54(17)
C47 C48 C49 118.11(19)
C47 C48 C53 121.55(17)
C49 C48 C53 120.34(18)
C48 C49 H49 119.3
C48 C49 C50 121.31(19)
H49 C49 C50 119.3
C49 C50 H50 120.0
C49 C50 C51 120.00(19)
H50 C50 C51 120.0
C50 C51 H51 119.5
C50 C51 C52 121.1(2)
H51 C51 C52 119.5
C47 C52 C51 118.96(18)
C47 C52 C56 121.27(17)
C51 C52 C56 119.73(19)
C48 C53 H53 107.3
C48 C53 C54 113.18(18)
C48 C53 C55 111.27(18)
H53 C53 C54 107.3
H53 C53 C55 107.3
C54 C53 C55 110.12(18)
C53 C54 H54A 109.5
C53 C54 H54B 109.5
C53 C54 H54C 109.5
H54A C54 H54B 109.5
H54A C54 H54C 109.5
H54B C54 H54C 109.5
C53 C55 H55A 109.5
C53 C55 H55B 109.5
C53 C55 H55C 109.5
H55A C55 H55B 109.5
H55A C55 H55C 109.5
H55B C55 H55C 109.5
C52 C56 H56 107.7
C52 C56 C57 110.06(16)
C52 C56 C58 112.78(17)
H56 C56 C57 107.7
H56 C56 C58 107.7
C57 C56 C58 110.61(18)
C56 C57 H57A 109.5
C56 C57 H57B 109.5
C56 C57 H57C 109.5
H57A C57 H57B 109.5
H57A C57 H57C 109.5
H57B C57 H57C 109.5
C56 C58 H58A 109.5
C56 C58 H58B 109.5
C56 C58 H58C 109.5
H58A C58 H58B 109.5
H58A C58 H58C 109.5
H58B C58 H58C 109.5
Mg1 N5 C59 116.42(13)
Mg1 N5 C63 124.86(13)
C59 N5 C63 118.72(17)
N5 C59 H59 117.7
N5 C59 C60 124.6(2)
H59 C59 C60 117.7
C59 C60 H60 121.2
C59 C60 C61 117.5(2)
H60 C60 C61 121.2
C60 C61 H61 120.4
C60 C61 C62 119.25(19)
H61 C61 C62 120.4
C61 C62 H62 119.1
C61 C62 C63 121.75(19)
H62 C62 C63 119.1
N5 C63 C62 118.05(18)
N5 C63 C64 120.07(17)
C62 C63 C64 121.88(18)
Mg2 C64 C63 118.95(13)
Mg2 C64 H64A 107.6
Mg2 C64 H64B 107.6
C63 C64 H64A 107.6
C63 C64 H64B 107.6
H64A C64 H64B 107.0
Mg2 N6 C65 115.00(13)
Mg2 N6 C69 126.64(13)
C65 N6 C69 118.20(17)
N6 C65 H65 117.5
N6 C65 C66 124.98(19)
H65 C65 C66 117.5
C65 C66 H66 121.4
C65 C66 C67 117.3(2)
H66 C66 C67 121.4
C66 C67 H67 120.3
C66 C67 C68 119.4(2)
H67 C67 C68 120.3
C67 C68 H68 119.2
C67 C68 C69 121.56(19)
H68 C68 C69 119.2
N6 C69 C68 118.59(18)
N6 C69 C70 120.25(17)
C68 C69 C70 121.16(18)
Mg1 C70 C69 114.89(14)
Mg1 C70 H70A 108.5
Mg1 C70 H70B 108.5
C69 C70 H70A 108.5
C69 C70 H70B 108.5
H70A C70 H70B 107.5
C71 O1 C74 108.88(19)
O1 C71 H71A 110.5
O1 C71 H71B 110.5
O1 C71 C72 106.27(19)
H71A C71 H71B 108.7
H71A C71 C72 110.5
H71B C71 C72 110.5
C71 C72 H72A 111.3
C71 C72 H72B 111.3
C71 C72 C73 102.2(2)
H72A C72 H72B 109.2
H72A C72 C73 111.3
H72B C72 C73 111.3
C72 C73 H73A 111.6
C72 C73 H73B 111.6
C72 C73 C74 101.0(2)
H73A C73 H73B 109.4
H73A C73 C74 111.6
H73B C73 C74 111.6
O1 C74 C73 106.4(2)
O1 C74 H74A 110.4
O1 C74 H74B 110.4
C73 C74 H74A 110.4
C73 C74 H74B 110.4
H74A C74 H74B 108.6

loop_
_geom_bond_atom_site_label_1
_geom_bond_atom_site_label_2
_geom_bond_distance
Mg1 N1 2.1021(16)
Mg1 N2 2.1007(17)
Mg1 N5 2.1208(17)
Mg1 C70 2.2121(19)
Mg2 N3 2.1013(17)
Mg2 N4 2.0869(16)
Mg2 C64 2.2263(18)
Mg2 N6 2.1321(18)
N1 C1 1.455(3)
N1 C14 1.337(2)
N2 C16 1.353(2)
N2 C18 1.453(2)
C1 C2 1.423(3)
C1 C6 1.412(3)
C2 C3 1.411(3)
C2 C7 1.527(3)
C3 H3 0.950
C3 C4 1.385(4)
C4 H4 0.950
C4 C5 1.384(3)
C5 H5 0.950
C5 C6 1.407(3)
C6 C10 1.528(3)
C7 H7 1.000
C7 C8 1.534(3)
C7 C9 1.542(3)
C8 H8A 0.980
C8 H8B 0.980
C8 H8C 0.980
C9 H9A 0.980
C9 H9B 0.980
C9 H9C 0.980
C10 H10 1.000
C10 C11 1.544(3)
C10 C12 1.545(3)
C11 H11A 0.980
C11 H11B 0.980
C11 H11C 0.980
C12 H12A 0.980
C12 H12B 0.980
C12 H12C 0.980
C13 H13A 0.980
C13 H13B 0.980
C13 H13C 0.980
C13 C14 1.522(3)
C14 C15 1.424(3)
C15 H15 0.950
C15 C16 1.407(3)
C16 C17 1.515(3)
C17 H17A 0.980
C17 H17B 0.980
C17 H17C 0.980
C18 C19 1.415(3)
C18 C23 1.423(3)
C19 C20 1.409(3)
C19 C24 1.530(3)
C20 H20 0.950
C20 C21 1.387(3)
C21 H21 0.950
C21 C22 1.391(3)
C22 H22 0.950
C22 C23 1.405(3)
C23 C27 1.531(3)
C24 H24 1.000
C24 C25 1.546(3)
C24 C26 1.547(3)
C25 H25A 0.980
C25 H25B 0.980
C25 H25C 0.980
C26 H26A 0.980
C26 H26B 0.980
C26 H26C 0.980
C27 H27 1.000
C27 C28 1.535(3)
C27 C29 1.536(3)
C28 H28A 0.980
C28 H28B 0.980
C28 H28C 0.980
C29 H29A 0.980
C29 H29B 0.980
C29 H29C 0.980
N3 C30 1.448(2)
N3 C43 1.332(2)
N4 C45 1.353(2)
N4 C47 1.454(2)
C30 C31 1.422(3)
C30 C35 1.413(3)
C31 C32 1.397(3)
C31 C36 1.528(3)
C32 H32 0.950
C32 C33 1.385(3)
C33 H33 0.950
C33 C34 1.391(3)
C34 H34 0.950
C34 C35 1.407(3)
C35 C39 1.535(3)
C36 H36 1.000
C36 C37 1.533(3)
C36 C38 1.540(3)
C37 H37A 0.980
C37 H37B 0.980
C37 H37C 0.980
C38 H38A 0.980
C38 H38B 0.980
C38 H38C 0.980
C39 H39 1.000
C39 C40 1.555(3)
C39 C41 1.536(3)
C40 H40A 0.980
C40 H40B 0.980
C40 H40C 0.980
C41 H41A 0.980
C41 H41B 0.980
C41 H41C 0.980
C42 H42A 0.980
C42 H42B 0.980
C42 H42C 0.980
C42 C43 1.527(3)
C43 C44 1.421(3)
C44 H44 0.950
C44 C45 1.405(3)
C45 C46 1.522(3)
C46 H46A 0.980
C46 H46B 0.980
C46 H46C 0.980
C47 C48 1.430(3)
C47 C52 1.407(3)
C48 C49 1.406(3)
C48 C53 1.530(3)
C49 H49 0.950
C49 C50 1.385(3)
C50 H50 0.950
C50 C51 1.392(3)
C51 H51 0.950
C51 C52 1.400(3)
C52 C56 1.523(3)
C53 H53 1.000
C53 C54 1.542(3)
C53 C55 1.535(3)
C54 H54A 0.980
C54 H54B 0.980
C54 H54C 0.980
C55 H55A 0.980
C55 H55B 0.980
C55 H55C 0.980
C56 H56 1.000
C56 C57 1.545(3)
C56 C58 1.543(3)
C57 H57A 0.980
C57 H57B 0.980
C57 H57C 0.980
C58 H58A 0.980
C58 H58B 0.980
C58 H58C 0.980
N5 C59 1.363(3)
N5 C63 1.383(2)
C59 H59 0.950
C59 C60 1.371(3)
C60 H60 0.950
C60 C61 1.405(3)
C61 H61 0.950
C61 C62 1.373(3)
C62 H62 0.950
C62 C63 1.424(3)
C63 C64 1.452(3)
C64 H64A 0.990
C64 H64B 0.990
N6 C65 1.364(3)
N6 C69 1.381(2)
C65 H65 0.950
C65 C66 1.378(3)
C66 H66 0.950
C66 C67 1.406(3)
C67 H67 0.950
C67 C68 1.371(3)
C68 H68 0.950
C68 C69 1.428(3)
C69 C70 1.453(3)
C70 H70A 0.990
C70 H70B 0.990
O1 C71 1.448(3)
O1 C74 1.425(3)
C71 H71A 0.990
C71 H71B 0.990
C71 C72 1.505(3)
C72 H72A 0.990
C72 H72B 0.990
C72 C73 1.524(3)
C73 H73A 0.990
C73 H73B 0.990
C73 C74 1.514(4)
C74 H74A 0.990
C74 H74B 0.990

loop_
_geom_torsion_atom_site_label_1
_geom_torsion_atom_site_label_2
_geom_torsion_atom_site_label_3
_geom_torsion_atom_site_label_4
_geom_torsion
Mg1 N1 C1 C2 90.28(18)
Mg1 N1 C1 C6 -89.61(19)
C14 N1 C1 C2 -92.2(2)
C14 N1 C1 C6 88.0(2)
N1 C1 C2 C3 177.63(17)
N1 C1 C2 C7 -1.6(3)
C6 C1 C2 C3 -2.5(3)
C6 C1 C2 C7 178.30(18)
C1 C2 C3 C4 2.4(3)
C7 C2 C3 C4 -178.42(19)
C2 C3 C4 C5 -0.4(3)
C3 C4 C5 C6 -1.4(3)
C4 C5 C6 C1 1.3(3)
C4 C5 C6 C10 -177.73(19)
N1 C1 C6 C5 -179.39(17)
N1 C1 C6 C10 -0.4(3)
C2 C1 C6 C5 0.7(3)
C2 C1 C6 C10 179.72(18)
C1 C2 C7 C8 88.8(2)
C1 C2 C7 C9 -147.44(18)
C3 C2 C7 C8 -90.4(2)
C3 C2 C7 C9 33.4(3)
C1 C6 C10 C11 -122.8(2)
C1 C6 C10 C12 115.4(2)
C5 C6 C10 C11 56.2(3)
C5 C6 C10 C12 -65.6(3)
Mg1 N1 C14 C13 174.97(13)
Mg1 N1 C14 C15 -0.8(3)
C1 N1 C14 C13 -2.6(2)
C1 N1 C14 C15 -178.38(18)
N1 C14 C15 C16 20.4(3)
C13 C14 C15 C16 -155.6(2)
Mg1 N2 C16 C15 -15.8(3)
Mg1 N2 C16 C17 166.76(14)
C18 N2 C16 C15 158.47(18)
C18 N2 C16 C17 -18.9(3)
C14 C15 C16 N2 -10.5(3)
C14 C15 C16 C17 167.0(2)
Mg1 N2 C18 C19 -91.2(2)
Mg1 N2 C18 C23 86.28(19)
C16 N2 C18 C19 94.5(2)
C16 N2 C18 C23 -88.0(2)
N2 C18 C19 C20 177.23(17)
N2 C18 C19 C24 -1.9(3)
C23 C18 C19 C20 -0.2(3)
C23 C18 C19 C24 -179.39(18)
C18 C19 C20 C21 1.2(3)
C24 C19 C20 C21 -179.61(19)
C19 C20 C21 C22 -1.0(3)
C20 C21 C22 C23 -0.1(3)
C21 C22 C23 C18 1.0(3)
C21 C22 C23 C27 -178.08(19)
N2 C18 C23 C22 -178.41(16)
N2 C18 C23 C27 0.7(3)
C19 C18 C23 C22 -0.9(3)
C19 C18 C23 C27 178.23(18)
C18 C19 C24 C25 -130.4(2)
C18 C19 C24 C26 105.9(2)
C20 C19 C24 C25 50.5(3)
C20 C19 C24 C26 -73.3(3)
C18 C23 C27 C28 92.3(2)
C18 C23 C27 C29 -143.9(2)
C22 C23 C27 C28 -88.7(2)
C22 C23 C27 C29 35.2(3)
Mg2 N3 C30 C31 -76.32(19)
Mg2 N3 C30 C35 98.28(18)
C43 N3 C30 C31 103.6(2)
C43 N3 C30 C35 -81.8(2)
N3 C30 C31 C32 173.98(17)
N3 C30 C31 C36 -7.7(3)
C35 C30 C31 C32 -0.6(3)
C35 C30 C31 C36 177.72(18)
C30 C31 C32 C33 0.9(3)
C36 C31 C32 C33 -177.40(19)
C31 C32 C33 C34 -0.6(3)
C32 C33 C34 C35 -0.1(3)
C33 C34 C35 C30 0.4(3)
C33 C34 C35 C39 -179.9(2)
N3 C30 C35 C34 -174.47(17)
N3 C30 C35 C39 5.9(3)
C31 C30 C35 C34 -0.1(3)
C31 C30 C35 C39 -179.70(19)
C30 C31 C36 C37 -88.6(2)
C30 C31 C36 C38 146.20(19)
C32 C31 C36 C37 89.7(2)
C32 C31 C36 C38 -35.5(3)
C30 C35 C39 C40 109.9(2)
C30 C35 C39 C41 -128.9(2)
C34 C35 C39 C40 -69.8(3)
C34 C35 C39 C41 51.5(3)
Mg2 N3 C43 C42 -177.95(14)
Mg2 N3 C43 C44 3.5(3)
C30 N3 C43 C42 2.1(3)
C30 N3 C43 C44 -176.44(18)
N3 C43 C44 C45 16.0(3)
C42 C43 C44 C45 -162.7(2)
Mg2 N4 C45 C44 -16.2(3)
Mg2 N4 C45 C46 163.38(14)
C47 N4 C45 C44 162.87(18)
C47 N4 C45 C46 -17.6(3)
C43 C44 C45 N4 -8.8(3)
C43 C44 C45 C46 171.7(2)
Mg2 N4 C47 C48 91.26(18)
Mg2 N4 C47 C52 -86.52(19)
C45 N4 C47 C48 -87.8(2)
C45 N4 C47 C52 94.4(2)
N4 C47 C48 C49 -177.54(16)
N4 C47 C48 C53 2.5(3)
C52 C47 C48 C49 0.3(3)
C52 C47 C48 C53 -179.70(17)
C47 C48 C49 C50 0.5(3)
C53 C48 C49 C50 -179.60(18)
C48 C49 C50 C51 -0.4(3)
C49 C50 C51 C52 -0.4(3)
C50 C51 C52 C47 1.1(3)
C50 C51 C52 C56 178.88(17)
N4 C47 C52 C51 176.70(16)
N4 C47 C52 C56 -1.0(3)
C48 C47 C52 C51 -1.0(3)
C48 C47 C52 C56 -178.74(17)
C47 C48 C53 C54 -138.68(19)
C47 C48 C53 C55 96.7(2)
C49 C48 C53 C54 41.4(3)
C49 C48 C53 C55 -83.3(2)
C47 C52 C56 C57 100.8(2)
C47 C52 C56 C58 -135.1(2)
C51 C52 C56 C57 -76.9(2)
C51 C52 C56 C58 47.2(3)
Mg1 N5 C59 C60 -177.76(17)
C63 N5 C59 C60 2.8(3)
N5 C59 C60 C61 -0.5(3)
C59 C60 C61 C62 -1.4(3)
C60 C61 C62 C63 1.0(3)
Mg1 N5 C63 C62 177.59(13)
Mg1 N5 C63 C64 -2.2(2)
C59 N5 C63 C62 -3.0(3)
C59 N5 C63 C64 177.25(17)
C61 C62 C63 N5 1.2(3)
C61 C62 C63 C64 -179.05(18)
N5 C63 C64 Mg2 94.40(18)
C62 C63 C64 Mg2 -85.4(2)
Mg2 N6 C65 C66 -174.05(16)
C69 N6 C65 C66 1.6(3)
N6 C65 C66 C67 -1.2(3)
C65 C66 C67 C68 0.1(3)
C66 C67 C68 C69 0.6(3)
Mg2 N6 C69 C68 174.20(13)
Mg2 N6 C69 C70 -6.0(2)
C65 N6 C69 C68 -0.9(3)
C65 N6 C69 C70 178.95(17)
C67 C68 C69 N6 -0.1(3)
C67 C68 C69 C70 -179.97(18)
N6 C69 C70 Mg1 95.74(18)
C68 C69 C70 Mg1 -84.4(2)
C74 O1 C71 C72 -8.9(3)
O1 C71 C72 C73 29.8(3)
C71 C72 C73 C74 -38.1(3)
C71 O1 C74 C73 -16.2(3)
C72 C73 C74 O1 34.0(3)
